data_2018329
loop_
_publ_author_name
'Pratt, Jamal'
'Hutchinson, Janna'
'Klein Stevens, Cheryl L.'

_publ_section_title
;
 Sulfapyridine (polymorph III), sulfapyridine dioxane solvate,
 sulfapyridine tetrahydrofuran solvate and sulfapyridine piperidine
 solvate, all at 173K
;
_journal_coeditor_code QS3006
_journal_issue 12
_journal_name_full 'Acta Crystallographica Section C'
_journal_page_first o487
_journal_page_last o491
_journal_paper_doi 10.1107/S0108270111041825
_journal_volume 67
_journal_year 2011
_chemical_formula_iupac 'C11 H11 N3 O2 S'
_chemical_formula_moiety 'C11 H11 N3 O2 S'
_chemical_formula_sum 'C11 H11 N3 O2 S'
_chemical_formula_weight 249.29
_chemical_name_common 'sulfapyridine III'
_chemical_name_systematic
;
4-amino-<i>N</i>-(1,2-dihydropyridin-2-ylidene)benzenesulfonamide
;
_space_group_IT_number 15
_symmetry_cell_setting monoclinic
_symmetry_space_group_name_Hall '-C 2yc'
_symmetry_space_group_name_H-M 'C 1 2/c 1'
_atom_sites_solution_hydrogens geom
_atom_sites_solution_primary direct
_atom_sites_solution_secondary difmap
_audit_creation_method SHELXL-97
_cell_angle_alpha 90.00
_cell_angle_beta 93.546(3)
_cell_angle_gamma 90.00
_cell_formula_units_Z 8
_cell_length_a 12.7350(16)
_cell_length_b 11.6945(15)
_cell_length_c 15.3357(18)
_cell_measurement_reflns_used 3053
_cell_measurement_temperature 173(2)
_cell_measurement_theta_max 25.003
_cell_measurement_theta_min 2.666
_cell_volume 2279.6(5)
_computing_cell_refinement 'SAINT (Bruker, 2008)'
_computing_data_collection 'APEX2 (Bruker, 2008)'
_computing_data_reduction 'SAINT (Bruker, 2008)'
_computing_molecular_graphics 'PLATON (Spek, 2009)'
_computing_publication_material 'SHELXTL (Sheldrick, 2008)'
_computing_structure_refinement 'SHELXL97 (Sheldrick, 2008)'
_computing_structure_solution 'SHELXS97 (Sheldrick, 2008)'
_diffrn_ambient_temperature 173(2)
_diffrn_measured_fraction_theta_full 0.985
_diffrn_measured_fraction_theta_max 0.985
_diffrn_measurement_device_type 'Bruker SMART X2S'
_diffrn_measurement_method '\f and \w'
_diffrn_radiation_monochromator 'doubly curved silicon crystal'
_diffrn_radiation_source 'microfocus sealed tube'
_diffrn_radiation_type MoK\a
_diffrn_radiation_wavelength 0.71073
_diffrn_reflns_av_R_equivalents 0.0426
_diffrn_reflns_av_sigmaI/netI 0.0390
_diffrn_reflns_limit_h_max 14
_diffrn_reflns_limit_h_min -15
_diffrn_reflns_limit_k_max 13
_diffrn_reflns_limit_k_min -13
_diffrn_reflns_limit_l_max 17
_diffrn_reflns_limit_l_min -15
_diffrn_reflns_number 6574
_diffrn_reflns_theta_full 25.00
_diffrn_reflns_theta_max 25.00
_diffrn_reflns_theta_min 2.37
_exptl_absorpt_coefficient_mu 0.277
_exptl_absorpt_correction_T_max 0.9093
_exptl_absorpt_correction_T_min 0.8192
_exptl_absorpt_correction_type empirical
_exptl_absorpt_process_details '(SADABS; Sheldrick, 2004)'
_exptl_crystal_colour yellow
_exptl_crystal_density_diffrn 1.453
_exptl_crystal_density_method 'not measured'
_exptl_crystal_description block
_exptl_crystal_F_000 1040
_exptl_crystal_size_max 0.75
_exptl_crystal_size_mid 0.70
_exptl_crystal_size_min 0.35
_refine_diff_density_max 0.310
_refine_diff_density_min -0.400
_refine_ls_extinction_method none
_refine_ls_goodness_of_fit_ref 1.054
_refine_ls_hydrogen_treatment mixed
_refine_ls_matrix_type full
_refine_ls_number_parameters 166
_refine_ls_number_reflns 1987
_refine_ls_number_restraints 0
_refine_ls_restrained_S_all 1.054
_refine_ls_R_factor_all 0.0399
_refine_ls_R_factor_gt 0.0347
_refine_ls_shift/su_max 0.001
_refine_ls_shift/su_mean 0.000
_refine_ls_structure_factor_coef Fsqd
_refine_ls_weighting_details 'calc w=1/[\s^2^(Fo^2^)+(0.0447P)^2^+2.3901P] where P=(Fo^2^+2Fc^2^)/3'
_refine_ls_weighting_scheme calc
_refine_ls_wR_factor_gt 0.0923
_refine_ls_wR_factor_ref 0.0960
_reflns_number_gt 1743
_reflns_number_total 1987
_reflns_threshold_expression I>2\s(I)
_cod_data_source_file qs3006.cif
_cod_data_source_block 1
_cod_original_sg_symbol_H-M 'C 2/c'
_cod_database_code 2018329
_cod_database_fobs_code 2018329

loop_
_symmetry_equiv_pos_as_xyz
'x, y, z'
'-x, y, -z+1/2'
'x+1/2, y+1/2, z'
'-x+1/2, y+1/2, -z+1/2'
'-x, -y, -z'
'x, -y, z-1/2'
'-x+1/2, -y+1/2, -z'
'x+1/2, -y+1/2, z-1/2'

loop_
_atom_site_type_symbol
_atom_site_label
_atom_site_fract_x
_atom_site_fract_y
_atom_site_fract_z
_atom_site_U_iso_or_equiv
_atom_site_adp_type
_atom_site_calc_flag
_atom_site_refinement_flags
_atom_site_occupancy
_atom_site_symmetry_multiplicity
S S1 0.20295(3) 0.04278(3) 0.56159(3) 0.01977(17) Uani d . 1 1
O O1 0.13357(11) -0.05260(10) 0.54268(9) 0.0276(3) Uani d . 1 1
O O2 0.20233(10) 0.13306(10) 0.49613(8) 0.0244(3) Uani d . 1 1
N N1 0.31848(12) -0.01057(12) 0.58007(11) 0.0235(4) Uani d . 1 1
N N2 0.40667(13) 0.17069(13) 0.57700(11) 0.0228(4) Uani d . 1 1
N N3 0.12411(15) 0.23650(15) 0.90740(12) 0.0313(4) Uani d . 1 1
C C1 0.16910(13) 0.10389(15) 0.66023(12) 0.0200(4) Uani d . 1 1
C C2 0.14436(14) 0.03156(15) 0.72860(13) 0.0227(4) Uani d . 1 1
H H2 0.1390 -0.0485 0.7188 0.027 Uiso calc R 1 1
C C3 0.12780(14) 0.07514(15) 0.80965(12) 0.0232(4) Uani d . 1 1
H H3 0.1101 0.0251 0.8553 0.028 Uiso calc R 1 1
C C4 0.13683(14) 0.19362(15) 0.82585(12) 0.0220(4) Uani d . 1 1
C C5 0.15854(15) 0.26569(15) 0.75575(13) 0.0245(4) Uani d . 1 1
H H5 0.1618 0.3460 0.7647 0.029 Uiso calc R 1 1
C C6 0.17511(14) 0.22172(15) 0.67432(12) 0.0225(4) Uani d . 1 1
H H6 0.1906 0.2715 0.6279 0.027 Uiso calc R 1 1
C C7 0.40435(15) 0.05569(15) 0.59211(12) 0.0219(4) Uani d . 1 1
C C8 0.50124(15) 0.00607(18) 0.62270(14) 0.0327(5) Uani d . 1 1
H H8 0.5050 -0.0740 0.6331 0.039 Uiso calc R 1 1
C C9 0.58889(17) 0.07112(19) 0.63746(16) 0.0402(6) Uani d . 1 1
H H9 0.6530 0.0361 0.6581 0.048 Uiso calc R 1 1
C C10 0.58575(16) 0.19013(18) 0.62248(15) 0.0372(5) Uani d . 1 1
H H10 0.6467 0.2360 0.6337 0.045 Uiso calc R 1 1
C C11 0.49401(15) 0.23712(17) 0.59179(13) 0.0297(5) Uani d . 1 1
H H11 0.4902 0.3169 0.5804 0.036 Uiso calc R 1 1
H H1 0.352(2) 0.203(2) 0.5520(15) 0.038(6) Uiso d . 1 1
H H3A 0.1224(19) 0.186(2) 0.9494(16) 0.044(7) Uiso d . 1 1
H H3B 0.1467(19) 0.303(2) 0.9171(16) 0.044(7) Uiso d . 1 1

loop_
_atom_site_aniso_label
_atom_site_aniso_U_11
_atom_site_aniso_U_22
_atom_site_aniso_U_33
_atom_site_aniso_U_12
_atom_site_aniso_U_13
_atom_site_aniso_U_23
S1 0.0240(3) 0.0146(2) 0.0205(3) -0.00291(16) 0.00035(19) -0.00017(16)
O1 0.0330(8) 0.0220(7) 0.0278(8) -0.0090(5) 0.0013(6) -0.0043(5)
O2 0.0301(7) 0.0193(6) 0.0236(7) -0.0013(5) -0.0012(5) 0.0037(5)
N1 0.0271(9) 0.0157(7) 0.0278(9) 0.0004(6) 0.0032(7) 0.0023(6)
N2 0.0228(8) 0.0195(8) 0.0258(9) -0.0010(6) -0.0006(7) 0.0033(6)
N3 0.0527(12) 0.0199(9) 0.0218(10) -0.0033(8) 0.0048(8) -0.0007(8)
C1 0.0198(9) 0.0181(9) 0.0218(10) -0.0005(7) -0.0006(7) -0.0012(7)
C2 0.0240(9) 0.0170(9) 0.0268(11) -0.0023(7) -0.0001(8) 0.0001(7)
C3 0.0268(10) 0.0201(9) 0.0227(11) -0.0032(7) 0.0014(8) 0.0044(8)
C4 0.0227(9) 0.0207(9) 0.0223(10) 0.0014(7) -0.0010(7) -0.0008(8)
C5 0.0314(10) 0.0144(9) 0.0278(11) 0.0009(7) 0.0019(8) -0.0005(8)
C6 0.0257(10) 0.0182(9) 0.0235(11) -0.0007(7) 0.0012(8) 0.0039(7)
C7 0.0266(10) 0.0206(9) 0.0190(10) 0.0012(7) 0.0044(8) 0.0024(7)
C8 0.0304(11) 0.0258(10) 0.0421(13) 0.0036(8) 0.0042(9) 0.0111(9)
C9 0.0261(11) 0.0424(12) 0.0514(15) 0.0037(9) -0.0029(10) 0.0159(11)
C10 0.0266(11) 0.0389(12) 0.0451(14) -0.0097(9) -0.0048(9) 0.0087(10)
C11 0.0302(11) 0.0246(10) 0.0341(12) -0.0073(8) 0.0019(9) 0.0046(8)

loop_
_atom_type_symbol
_atom_type_description
_atom_type_scat_dispersion_real
_atom_type_scat_dispersion_imag
_atom_type_scat_source
C C 0.0033 0.0016 'International Tables Vol C Tables 4.2.6.8 and 6.1.1.4'
H H 0.0000 0.0000 'International Tables Vol C Tables 4.2.6.8 and 6.1.1.4'
N N 0.0061 0.0033 'International Tables Vol C Tables 4.2.6.8 and 6.1.1.4'
O O 0.0106 0.0060 'International Tables Vol C Tables 4.2.6.8 and 6.1.1.4'
S S 0.1246 0.1234 'International Tables Vol C Tables 4.2.6.8 and 6.1.1.4'

loop_
_geom_angle_atom_site_label_1
_geom_angle_atom_site_label_2
_geom_angle_atom_site_label_3
_geom_angle
O1 S1 O2 116.43(8)
O1 S1 N1 106.15(8)
O2 S1 N1 111.65(8)
O1 S1 C1 108.00(8)
O2 S1 C1 107.97(8)
N1 S1 C1 106.12(8)
C7 N1 S1 121.92(13)
C11 N2 C7 123.97(17)
C11 N2 H1 117.3(15)
C7 N2 H1 118.5(15)
C4 N3 H3A 116.1(16)
C4 N3 H3B 116.3(17)
H3A N3 H3B 121(2)
C6 C1 C2 119.59(17)
C6 C1 S1 121.49(14)
C2 C1 S1 118.68(13)
C3 C2 C1 120.61(16)
C3 C2 H2 119.7
C1 C2 H2 119.7
C2 C3 C4 120.59(17)
C2 C3 H3 119.7
C4 C3 H3 119.7
N3 C4 C5 121.30(17)
N3 C4 C3 120.57(17)
C5 C4 C3 118.13(17)
C6 C5 C4 121.13(16)
C6 C5 H5 119.4
C4 C5 H5 119.4
C5 C6 C1 119.88(17)
C5 C6 H6 120.1
C1 C6 H6 120.1
N1 C7 N2 124.80(17)
N1 C7 C8 119.60(17)
N2 C7 C8 115.60(17)
C9 C8 C7 121.04(19)
C9 C8 H8 119.5
C7 C8 H8 119.5
C8 C9 C10 120.70(19)
C8 C9 H9 119.6
C10 C9 H9 119.6
C11 C10 C9 118.29(19)
C11 C10 H10 120.9
C9 C10 H10 120.9
C10 C11 N2 120.37(18)
C10 C11 H11 119.8

loop_
_geom_bond_atom_site_label_1
_geom_bond_atom_site_label_2
_geom_bond_distance
S1 O1 1.4413(13)
S1 O2 1.4566(13)
S1 N1 1.6070(15)
S1 C1 1.7509(18)
N1 C7 1.344(2)
N2 C11 1.364(2)
N2 C7 1.365(2)
N2 H1 0.86(3)
N3 C4 1.366(3)
N3 H3A 0.87(3)
N3 H3B 0.84(3)
C1 C6 1.396(2)
C1 C2 1.398(3)
C2 C3 1.372(3)
C2 H2 0.9500
C3 C4 1.411(2)
C3 H3 0.9500
C4 C5 1.407(3)
C5 C6 1.379(3)
C5 H5 0.9500
C6 H6 0.9500
C7 C8 1.417(3)
C8 C9 1.358(3)
C8 H8 0.9500
C9 C10 1.411(3)
C9 H9 0.9500
C10 C11 1.349(3)
C10 H10 0.9500
C11 H11 0.9500

loop_
_geom_hbond_atom_site_label_D
_geom_hbond_atom_site_label_H
_geom_hbond_atom_site_label_A
_geom_hbond_site_symmetry_A
_geom_hbond_distance_DH
_geom_hbond_distance_HA
_geom_hbond_distance_DA
_geom_hbond_angle_DHA
N2 H1 O2 7_556 0.86(3) 2.15(2) 2.874(2) 140(2)
N2 H1 O2 . 0.86(3) 2.19(2) 2.847(2) 132(2)
N3 H1A O1 6_556 0.87(3) 2.12(3) 2.985(2) 172(2)
N3 H1B N1 4_556 0.84(3) 2.23(3) 3.050(2) 168(2)

loop_
_geom_torsion_atom_site_label_1
_geom_torsion_atom_site_label_2
_geom_torsion_atom_site_label_3
_geom_torsion_atom_site_label_4
_geom_torsion
O1 S1 N1 C7 173.78(14)
O2 S1 N1 C7 45.93(17)
C1 S1 N1 C7 -71.48(16)
O1 S1 C1 C6 -144.54(15)
O2 S1 C1 C6 -17.86(17)
N1 S1 C1 C6 101.98(16)
O1 S1 C1 C2 41.03(16)
O2 S1 C1 C2 167.72(13)
N1 S1 C1 C2 -72.44(15)
C6 C1 C2 C3 -1.1(3)
S1 C1 C2 C3 173.39(14)
C1 C2 C3 C4 -0.9(3)
C2 C3 C4 N3 -177.60(18)
C2 C3 C4 C5 2.8(3)
N3 C4 C5 C6 177.62(18)
C3 C4 C5 C6 -2.8(3)
C4 C5 C6 C1 0.8(3)
C2 C1 C6 C5 1.2(3)
S1 C1 C6 C5 -173.21(14)
S1 N1 C7 N2 -10.6(3)
S1 N1 C7 C8 169.32(15)
C11 N2 C7 N1 178.21(18)
C11 N2 C7 C8 -1.8(3)
N1 C7 C8 C9 -178.5(2)
N2 C7 C8 C9 1.5(3)
C7 C8 C9 C10 -0.1(4)
C8 C9 C10 C11 -1.1(4)
C9 C10 C11 N2 0.9(3)
C7 N2 C11 C10 0.6(3)

loop_
_cod_related_entry_id
_cod_related_entry_database
_cod_related_entry_code
1 ChemSpider 5145
